data_8100577
loop_
_publ_author_name
'Ostendorf, Detlev'
'Haase, Detlev'
'Saak, Wolfgang'
'Weidenbruch, Manfred'

_publ_section_title
;
Crystal structure of 2-methyl-1-(1,3-pentadiynyl)-4-(1-propynyl)benzene, 
C~15~H~12~
;
_journal_issue 1
_journal_name_full 'Zeitschrift f\"ur Kristallographie - New Crystal Structures'
_journal_page_first 99
_journal_page_last 100
_journal_volume 217
_journal_year 2002
_chemical_formula_structural 'C15 H12'
_chemical_formula_sum 'C15 H12'
_chemical_formula_weight 192.25
_space_group_IT_number 14
_symmetry_cell_setting monoclinic
_symmetry_space_group_name_Hall '-P 2ybc'
_symmetry_space_group_name_H-M 'P 1 21/c 1'
_cell_angle_alpha 90.00
_cell_angle_beta 90.530(8)
_cell_angle_gamma 90.00
_cell_formula_units_Z 4
_cell_length_a 6.8624(5)
_cell_length_b 12.1578(15)
_cell_length_c 13.5279(9)
_cell_measurement_temperature 193(2)
_cell_volume 1128.61(18)
_diffrn_ambient_temperature 193(2)
_exptl_crystal_density_diffrn 1.131
_cod_original_sg_symbol_H-M 'P 21/c'
_cod_database_code 8100577

loop_
_symmetry_equiv_pos_as_xyz
'x, y, z'
'-x, y+1/2, -z+1/2'
'-x, -y, -z'
'x, -y-1/2, z-1/2'

loop_
_atom_site_label
_atom_site_type_symbol
_atom_site_fract_x
_atom_site_fract_y
_atom_site_fract_z
_atom_site_U_iso_or_equiv
_atom_site_adp_type
_atom_site_occupancy
_atom_site_symmetry_multiplicity
_atom_site_calc_flag
_atom_site_refinement_flags
_atom_site_disorder_assembly
_atom_site_disorder_group
C1 C 1.0569(3) 0.1554(2) -0.06658(19) 0.0557(6) Uani 1 4 d . . .
H1A H 1.182(4) 0.135(2) -0.027(2) 0.120(10) Uiso 1 4 d . . .
H1B H 1.063(3) 0.231(2) -0.0836(19) 0.106(9) Uiso 1 4 d . . .
H1C H 1.065(4) 0.105(2) -0.126(2) 0.120(10) Uiso 1 4 d . . .
C2 C 0.8834(3) 0.13393(14) -0.00868(14) 0.0430(5) Uani 1 4 d . . .
C3 C 0.7426(3) 0.11427(14) 0.03904(13) 0.0408(5) Uani 1 4 d . . .
C4 C 0.5847(3) 0.08767(14) 0.09613(14) 0.0417(5) Uani 1 4 d . . .
C5 C 0.4497(2) 0.06362(14) 0.14693(14) 0.0412(5) Uani 1 4 d . . .
C6 C 0.2961(2) 0.02931(14) 0.21117(13) 0.0388(4) Uani 1 4 d . . .
C7 C 0.1394(3) 0.09878(16) 0.23058(15) 0.0449(5) Uani 1 4 d . . .
H7 H 0.136(2) 0.1706(13) 0.1972(12) 0.035(4) Uiso 1 4 d . . .
C8 C -0.0060(3) 0.06625(16) 0.29351(14) 0.0470(5) Uani 1 4 d . . .
H8 H -0.114(2) 0.1177(14) 0.3073(12) 0.048(5) Uiso 1 4 d . . .
C9 C 0.0030(2) -0.03590(15) 0.33919(13) 0.0416(5) Uani 1 4 d . . .
C10 C 0.1588(2) -0.10544(16) 0.31847(14) 0.0424(5) Uani 1 4 d . . .
H10 H 0.165(2) -0.1777(15) 0.3528(14) 0.056(5) Uiso 1 4 d . . .
C11 C 0.3052(2) -0.07520(14) 0.25458(13) 0.0390(4) Uani 1 4 d . . .
C12 C 0.4671(3) -0.1532(2) 0.23051(19) 0.0546(6) Uani 1 4 d . . .
H12A H 0.452(3) -0.2233(19) 0.2635(16) 0.080(7) Uiso 1 4 d . . .
H12B H 0.475(3) -0.166(2) 0.160(2) 0.101(9) Uiso 1 4 d . . .
H12C H 0.596(4) -0.114(2) 0.2459(19) 0.118(10) Uiso 1 4 d . . .
C13 C -0.1475(3) -0.07124(16) 0.40545(14) 0.0467(5) Uani 1 4 d . . .
C14 C -0.2739(3) -0.10103(15) 0.45844(14) 0.0465(5) Uani 1 4 d . . .
C15 C -0.4293(3) -0.1375(2) 0.5235(2) 0.0560(6) Uani 1 4 d . . .
H15A H -0.552(4) -0.100(2) 0.5118(19) 0.109(9) Uiso 1 4 d . . .
H15B H -0.456(3) -0.215(2) 0.5172(18) 0.100(9) Uiso 1 4 d . . .
H15C H -0.410(3) -0.118(2) 0.591(2) 0.106(10) Uiso 1 4 d . . .

loop_
_atom_site_aniso_label
_atom_site_aniso_U_11
_atom_site_aniso_U_22
_atom_site_aniso_U_33
_atom_site_aniso_U_23
_atom_site_aniso_U_13
_atom_site_aniso_U_12
C1 0.0500(13) 0.0564(15) 0.0608(16) 0.0060(12) 0.0095(11) -0.0122(10)
C2 0.0473(11) 0.0398(11) 0.0418(12) 0.0019(8) -0.0010(10) -0.0060(8)
C3 0.0469(11) 0.0380(11) 0.0376(12) -0.0005(8) -0.0025(9) -0.0044(8)
C4 0.0450(10) 0.0387(11) 0.0415(12) -0.0030(8) -0.0008(9) -0.0027(8)
C5 0.0457(11) 0.0409(11) 0.0368(12) -0.0042(8) -0.0018(9) -0.0031(8)
C6 0.0397(10) 0.0443(11) 0.0325(11) -0.0060(8) 0.0003(8) -0.0037(8)
C7 0.0519(11) 0.0396(11) 0.0432(13) 0.0005(9) 0.0033(9) -0.0009(8)
C8 0.0436(10) 0.0482(12) 0.0493(14) -0.0044(9) 0.0039(10) 0.0057(9)
C9 0.0399(10) 0.0507(12) 0.0342(12) -0.0036(9) -0.0004(8) -0.0036(8)
C10 0.0440(11) 0.0440(12) 0.0393(13) 0.0012(9) -0.0003(9) -0.0024(8)
C11 0.0416(10) 0.0423(11) 0.0329(11) -0.0035(8) -0.0011(8) -0.0025(8)
C12 0.0582(14) 0.0530(14) 0.0529(16) 0.0035(11) 0.0089(11) 0.0095(11)
C13 0.0460(11) 0.0528(12) 0.0413(13) -0.0024(9) -0.0010(10) -0.0009(9)
C14 0.0477(11) 0.0474(11) 0.0446(13) -0.0005(9) 0.0027(10) 0.0003(9)
C15 0.0502(13) 0.0562(15) 0.0620(17) 0.0055(12) 0.0165(11) 0.0010(11)

loop_
_geom_bond_atom_site_label_1
_geom_bond_atom_site_label_2
_geom_bond_distance
_geom_bond_site_symmetry_2
_geom_bond_publ_flag
C1 C2 1.455(3) . ?
C2 C3 1.191(2) . ?
C3 C4 1.375(2) . ?
C4 C5 1.195(2) . ?
C5 C6 1.434(2) . ?
C6 C7 1.394(2) . ?
C6 C11 1.401(2) . ?
C7 C8 1.376(3) . ?
C8 C9 1.388(3) . ?
C9 C10 1.393(2) . ?
C9 C13 1.440(2) . ?
C10 C11 1.382(2) . ?
C11 C12 1.499(2) . ?
C13 C14 1.187(2) . ?
C14 C15 1.458(3) . ?

loop_
_cod_related_entry_id
_cod_related_entry_database
_cod_related_entry_code
1 ChemSpider 21122405
